data_4063565
loop_
_publ_author_name
'Cheung, Chi Wai'
'Chan, Kin Shing'

_publ_section_title
;
 Base-Promoted Selective Aryl C--Br and C--I Bond Cleavage by Iridium(III)
 Porphyrin: Reduction of IrIII--OH to IrIIfor Metalloradical Ipso
 Substitution of Aryl--Halogen Bonds
;
_journal_issue 16
_journal_name_full Organometallics
_journal_page_first 4269
_journal_paper_doi 10.1021/om200251k
_journal_volume 30
_journal_year 2011
_chemical_formula_sum 'C57 H51 Ir N4 O2'
_chemical_formula_weight 1016.22
_chemical_name_systematic
; 
 ? 
;
_space_group_IT_number 14
_symmetry_cell_setting monoclinic
_symmetry_space_group_name_Hall '-P 2ybc'
_symmetry_space_group_name_H-M 'P 1 21/c 1'
_atom_sites_solution_hydrogens geom
_atom_sites_solution_primary direct
_atom_sites_solution_secondary difmap
_audit_creation_method SHELXL-97
_cell_angle_alpha 90.00
_cell_angle_beta 97.846(3)
_cell_angle_gamma 90.00
_cell_formula_units_Z 4
_cell_length_a 11.4621(14)
_cell_length_b 17.214(2)
_cell_length_c 25.013(3)
_cell_measurement_reflns_used 948
_cell_measurement_temperature 293(2)
_cell_measurement_theta_max 24.40
_cell_measurement_theta_min 2.37
_cell_volume 4889.1(10)
_computing_cell_refinement 'BRUKER SMART CCD DIFFRACTOMETER'
_computing_data_collection 'BRUKER SMART CCD DIFFRACTOMETER'
_computing_data_reduction 'BRUKER SMART CCD DIFFRACTOMETER'
_computing_molecular_graphics 'SIEMENS SHELXTL'
_computing_publication_material 'SIEMENS SHELXTL'
_computing_structure_refinement 'SHELXL-97 (Sheldrick, 1997)'
_computing_structure_solution 'SHELXS-97 (Sheldrick, 1990)'
_diffrn_ambient_temperature 293(2)
_diffrn_measured_fraction_theta_full 0.999
_diffrn_measured_fraction_theta_max 0.999
_diffrn_measurement_device_type 'BRUKER SMART CCD DIFFRACTOMETER'
_diffrn_measurement_method 'OMEGA SCAN'
_diffrn_radiation_monochromator graphite
_diffrn_radiation_source 'fine-focus sealed tube'
_diffrn_radiation_type MoK\a
_diffrn_radiation_wavelength 0.71073
_diffrn_reflns_av_R_equivalents 0.0364
_diffrn_reflns_av_sigmaI/netI 0.0420
_diffrn_reflns_limit_h_max 13
_diffrn_reflns_limit_h_min -13
_diffrn_reflns_limit_k_max 20
_diffrn_reflns_limit_k_min -20
_diffrn_reflns_limit_l_max 29
_diffrn_reflns_limit_l_min -16
_diffrn_reflns_number 25968
_diffrn_reflns_theta_full 25.00
_diffrn_reflns_theta_max 25.00
_diffrn_reflns_theta_min 1.44
_exptl_absorpt_coefficient_mu 2.776
_exptl_absorpt_correction_T_max 1.000
_exptl_absorpt_correction_T_min 0.532193
_exptl_absorpt_correction_type SADABS
_exptl_crystal_colour Red
_exptl_crystal_density_diffrn 1.381
_exptl_crystal_density_meas 0
_exptl_crystal_density_method 'not measured'
_exptl_crystal_description Block
_exptl_crystal_F_000 2056
_exptl_crystal_size_max 0.50
_exptl_crystal_size_mid 0.40
_exptl_crystal_size_min 0.30
_refine_diff_density_max 1.117
_refine_diff_density_min -0.671
_refine_diff_density_rms 0.082
_refine_ls_extinction_method none
_refine_ls_goodness_of_fit_ref 1.076
_refine_ls_hydrogen_treatment riding
_refine_ls_matrix_type full
_refine_ls_number_parameters 577
_refine_ls_number_reflns 8610
_refine_ls_number_restraints 0
_refine_ls_restrained_S_all 1.076
_refine_ls_R_factor_all 0.0544
_refine_ls_R_factor_gt 0.0307
_refine_ls_shift/su_max 0.004
_refine_ls_shift/su_mean 0.000
_refine_ls_structure_factor_coef Fsqd
_refine_ls_weighting_details 'calc w=1/[\s^2^(Fo^2^)+(0.0378P)^2^+1.6359P] where P=(Fo^2^+2Fc^2^)/3'
_refine_ls_weighting_scheme calc
_refine_ls_wR_factor_gt 0.0693
_refine_ls_wR_factor_ref 0.0815
_reflns_number_gt 6449
_reflns_number_total 8610
_reflns_threshold_expression >2sigma(I)
_cod_data_source_file om200251k_si_004.cif
_cod_data_source_block cwc479
_cod_depositor_comments
;
The following automatic conversions were performed:

'_symmetry_cell_setting' value 'Monoclinic' changed to 'monoclinic'
according to the built-in table from CIF Core dictionary named
'cif_core.dic' version 2.4.1 from 2010-06-29.

Automatic conversion script
Id: cif_fix_values 1715 2011-07-08 13:25:40Z adriana 
;
_cod_original_sg_symbol_H-M P2(1)/c
_cod_database_code 4063565

loop_
_symmetry_equiv_pos_as_xyz
'x, y, z'
'-x, y+1/2, -z+1/2'
'-x, -y, -z'
'x, -y-1/2, z-1/2'

loop_
_atom_site_label
_atom_site_type_symbol
_atom_site_fract_x
_atom_site_fract_y
_atom_site_fract_z
_atom_site_U_iso_or_equiv
_atom_site_adp_type
_atom_site_occupancy
_atom_site_symmetry_multiplicity
_atom_site_calc_flag
_atom_site_refinement_flags
Ir1 Ir 0.595083(14) 0.265466(10) 0.677045(7) 0.03911(7) Uani 1 1 d .
N1 N 0.5626(3) 0.2619(2) 0.75463(14) 0.0423(9) Uani 1 1 d .
N2 N 0.7531(3) 0.2123(2) 0.69846(14) 0.0426(9) Uani 1 1 d .
N3 N 0.6324(3) 0.2760(2) 0.60061(14) 0.0435(9) Uani 1 1 d .
N4 N 0.4420(3) 0.3246(2) 0.65661(14) 0.0434(9) Uani 1 1 d .
O1 O 0.6874(3) 0.38234(19) 0.69571(14) 0.0626(9) Uani 1 1 d .
H1 H 0.6473 0.4210 0.6990 0.094 Uiso 1 1 calc R
O2 O 0.5648(6) 0.4977(3) 0.7324(3) 0.156(2) Uani 1 1 d .
H2 H 0.5223 0.4819 0.7540 0.234 Uiso 1 1 calc R
C1 C 0.4667(4) 0.2919(3) 0.77525(18) 0.0491(12) Uani 1 1 d .
C2 C 0.4794(5) 0.2781(3) 0.8321(2) 0.0589(14) Uani 1 1 d .
H2A H 0.4256 0.2916 0.8552 0.071 Uiso 1 1 calc R
C3 C 0.5825(5) 0.2421(3) 0.8463(2) 0.0600(14) Uani 1 1 d .
H3A H 0.6138 0.2270 0.8810 0.072 Uiso 1 1 calc R
C4 C 0.6362(4) 0.2312(3) 0.79803(18) 0.0469(11) Uani 1 1 d .
C5 C 0.7450(4) 0.1963(3) 0.79595(18) 0.0464(11) Uani 1 1 d .
C6 C 0.7967(4) 0.1860(3) 0.74970(19) 0.0478(12) Uani 1 1 d .
C7 C 0.9108(4) 0.1524(3) 0.7476(2) 0.0583(13) Uani 1 1 d .
H7A H 0.9601 0.1314 0.7765 0.070 Uiso 1 1 calc R
C8 C 0.9335(4) 0.1566(3) 0.6970(2) 0.0582(13) Uani 1 1 d .
H8A H 1.0005 0.1380 0.6841 0.070 Uiso 1 1 calc R
C9 C 0.8353(4) 0.1953(3) 0.66578(19) 0.0452(11) Uani 1 1 d .
C10 C 0.8279(4) 0.2132(3) 0.61069(19) 0.0474(11) Uani 1 1 d .
C11 C 0.7329(4) 0.2518(3) 0.5812(2) 0.0493(12) Uani 1 1 d .
C12 C 0.7248(4) 0.2720(3) 0.5252(2) 0.0597(13) Uani 1 1 d .
H12A H 0.7817 0.2626 0.5028 0.072 Uiso 1 1 calc R
C13 C 0.6208(4) 0.3068(3) 0.51091(19) 0.0606(14) Uani 1 1 d .
H13A H 0.5923 0.3259 0.4768 0.073 Uiso 1 1 calc R
C14 C 0.5614(4) 0.3092(3) 0.55767(17) 0.0454(11) Uani 1 1 d .
C15 C 0.4503(4) 0.3409(3) 0.55961(18) 0.0463(11) Uani 1 1 d .
C16 C 0.3957(4) 0.3477(3) 0.60526(18) 0.0444(11) Uani 1 1 d .
C17 C 0.2820(4) 0.3819(3) 0.60770(19) 0.0520(12) Uani 1 1 d .
H17A H 0.2316 0.4019 0.5787 0.062 Uiso 1 1 calc R
C18 C 0.2616(4) 0.3798(3) 0.65886(19) 0.0516(12) Uani 1 1 d .
H18A H 0.1950 0.3986 0.6720 0.062 Uiso 1 1 calc R
C19 C 0.3614(4) 0.3432(3) 0.69004(18) 0.0443(11) Uani 1 1 d .
C20 C 0.3718(4) 0.3297(3) 0.74520(18) 0.0476(11) Uani 1 1 d .
C21 C 0.8137(4) 0.1720(3) 0.84893(18) 0.0455(11) Uani 1 1 d .
C22 C 0.8155(6) 0.0979(3) 0.8667(2) 0.092(2) Uani 1 1 d .
H22A H 0.7743 0.0598 0.8456 0.111 Uiso 1 1 calc R
C23 C 0.8785(6) 0.0780(3) 0.9163(3) 0.107(3) Uani 1 1 d .
H23A H 0.8773 0.0268 0.9281 0.128 Uiso 1 1 calc R
C24 C 0.9420(4) 0.1319(3) 0.9481(2) 0.0603(14) Uani 1 1 d .
C25 C 0.9418(4) 0.2049(3) 0.9297(2) 0.0578(13) Uani 1 1 d .
H25A H 0.9860 0.2425 0.9501 0.069 Uiso 1 1 calc R
C26 C 0.8771(5) 0.2258(3) 0.8807(2) 0.0556(13) Uani 1 1 d .
H26A H 0.8770 0.2773 0.8694 0.067 Uiso 1 1 calc R
C27 C 1.0115(6) 0.1106(4) 1.0018(2) 0.102(2) Uani 1 1 d .
H27A H 1.0506 0.1559 1.0178 0.153 Uiso 1 1 calc R
H27B H 1.0690 0.0718 0.9964 0.153 Uiso 1 1 calc R
H27C H 0.9591 0.0904 1.0252 0.153 Uiso 1 1 calc R
C31 C 0.9264(4) 0.1873(3) 0.58140(19) 0.0494(12) Uani 1 1 d .
C32 C 1.0396(4) 0.2162(3) 0.5931(2) 0.0597(14) Uani 1 1 d .
H32A H 1.0559 0.2539 0.6197 0.072 Uiso 1 1 calc R
C33 C 1.1288(5) 0.1900(4) 0.5660(2) 0.0697(16) Uani 1 1 d .
H33A H 1.2041 0.2103 0.5748 0.084 Uiso 1 1 calc R
C34 C 1.1097(5) 0.1344(3) 0.5260(2) 0.0668(15) Uani 1 1 d .
C35 C 0.9964(5) 0.1065(3) 0.5142(2) 0.0686(15) Uani 1 1 d .
H35A H 0.9806 0.0693 0.4872 0.082 Uiso 1 1 calc R
C36 C 0.9056(4) 0.1315(3) 0.5409(2) 0.0569(13) Uani 1 1 d .
H36A H 0.8304 0.1111 0.5318 0.068 Uiso 1 1 calc R
C37 C 1.2074(6) 0.1061(4) 0.4959(3) 0.105(2) Uani 1 1 d .
H37A H 1.2798 0.1314 0.5099 0.157 Uiso 1 1 calc R
H37B H 1.1882 0.1181 0.4582 0.157 Uiso 1 1 calc R
H37C H 1.2162 0.0510 0.5004 0.157 Uiso 1 1 calc R
C41 C 0.3829(4) 0.3679(3) 0.50696(19) 0.0549(13) Uani 1 1 d .
C42 C 0.3374(5) 0.3140(4) 0.4685(2) 0.0796(18) Uani 1 1 d .
H42A H 0.3513 0.2614 0.4750 0.096 Uiso 1 1 calc R
C43 C 0.2716(6) 0.3374(6) 0.4208(2) 0.105(3) Uani 1 1 d .
H43A H 0.2414 0.3003 0.3956 0.127 Uiso 1 1 calc R
C44 C 0.2504(6) 0.4146(7) 0.4101(3) 0.121(3) Uani 1 1 d .
C45 C 0.2973(6) 0.4678(5) 0.4464(3) 0.117(3) Uani 1 1 d .
H45A H 0.2863 0.5204 0.4387 0.140 Uiso 1 1 calc R
C46 C 0.3623(5) 0.4453(4) 0.4956(2) 0.0813(19) Uani 1 1 d .
H46A H 0.3915 0.4829 0.5206 0.098 Uiso 1 1 calc R
C47 C 0.1758(7) 0.4401(7) 0.3568(3) 0.204(6) Uani 1 1 d .
H47A H 0.1689 0.4957 0.3561 0.307 Uiso 1 1 calc R
H47B H 0.0988 0.4174 0.3545 0.307 Uiso 1 1 calc R
H47C H 0.2133 0.4232 0.3268 0.307 Uiso 1 1 calc R
C51 C 0.2763(4) 0.3586(3) 0.77470(18) 0.0499(12) Uani 1 1 d .
C52 C 0.1762(5) 0.3166(3) 0.7782(3) 0.0751(17) Uani 1 1 d .
H52A H 0.1678 0.2675 0.7626 0.090 Uiso 1 1 calc R
C53 C 0.0874(5) 0.3458(4) 0.8047(3) 0.0823(18) Uani 1 1 d .
H53A H 0.0203 0.3160 0.8064 0.099 Uiso 1 1 calc R
C54 C 0.0959(5) 0.4173(3) 0.8285(2) 0.0651(14) Uani 1 1 d .
C55 C 0.1940(5) 0.4585(4) 0.8253(3) 0.0820(18) Uani 1 1 d .
H55A H 0.2020 0.5074 0.8413 0.098 Uiso 1 1 calc R
C56 C 0.2837(5) 0.4303(3) 0.7988(2) 0.0777(17) Uani 1 1 d .
H56A H 0.3504 0.4606 0.7974 0.093 Uiso 1 1 calc R
C57 C -0.0027(5) 0.4479(4) 0.8569(3) 0.093(2) Uani 1 1 d .
H57A H 0.0176 0.4987 0.8712 0.140 Uiso 1 1 calc R
H57B H -0.0147 0.4135 0.8859 0.140 Uiso 1 1 calc R
H57C H -0.0737 0.4511 0.8317 0.140 Uiso 1 1 calc R
C61 C 0.5119(4) 0.1630(3) 0.65734(18) 0.0462(11) Uani 1 1 d .
C62 C 0.5580(4) 0.1082(3) 0.6267(2) 0.0615(14) Uani 1 1 d .
H62A H 0.6320 0.1164 0.6165 0.074 Uiso 1 1 calc R
C63 C 0.4972(5) 0.0402(3) 0.6105(2) 0.0753(17) Uani 1 1 d .
H63A H 0.5318 0.0044 0.5897 0.090 Uiso 1 1 calc R
C64 C 0.3883(5) 0.0246(3) 0.6241(3) 0.0721(16) Uani 1 1 d .
C65 C 0.3413(5) 0.0792(3) 0.6552(3) 0.0741(17) Uani 1 1 d .
H65A H 0.2675 0.0705 0.6656 0.089 Uiso 1 1 calc R
C66 C 0.4016(5) 0.1471(3) 0.6715(2) 0.0624(14) Uani 1 1 d .
H66A H 0.3670 0.1828 0.6925 0.075 Uiso 1 1 calc R
C67 C 0.3223(6) -0.0492(4) 0.6058(3) 0.110(2) Uani 1 1 d .
H67A H 0.3688 -0.0796 0.5845 0.165 Uiso 1 1 calc R
H67B H 0.2488 -0.0360 0.5845 0.165 Uiso 1 1 calc R
H67C H 0.3075 -0.0786 0.6368 0.165 Uiso 1 1 calc R
C71 C 0.7936(6) 0.3886(4) 0.7294(3) 0.126(3) Uani 1 1 d .
H71A H 0.8173 0.4421 0.7321 0.190 Uiso 1 1 calc R
H71B H 0.8526 0.3587 0.7148 0.190 Uiso 1 1 calc R
H71C H 0.7845 0.3692 0.7646 0.190 Uiso 1 1 calc R
C72 C 0.5004(8) 0.5430(5) 0.6945(4) 0.183(5) Uani 1 1 d .
H72A H 0.4281 0.5578 0.7070 0.274 Uiso 1 1 calc R
H72B H 0.4833 0.5143 0.6614 0.274 Uiso 1 1 calc R
H72C H 0.5447 0.5887 0.6882 0.274 Uiso 1 1 calc R

loop_
_atom_site_aniso_label
_atom_site_aniso_U_11
_atom_site_aniso_U_22
_atom_site_aniso_U_33
_atom_site_aniso_U_23
_atom_site_aniso_U_13
_atom_site_aniso_U_12
Ir1 0.03721(10) 0.04457(11) 0.03347(10) 0.00353(8) -0.00266(7) 0.00391(8)
N1 0.043(2) 0.045(2) 0.038(2) 0.0041(17) 0.0018(17) 0.0068(17)
N2 0.038(2) 0.047(2) 0.040(2) 0.0037(17) -0.0031(17) 0.0039(16)
N3 0.036(2) 0.054(2) 0.039(2) 0.0025(17) -0.0008(17) 0.0055(17)
N4 0.043(2) 0.050(2) 0.036(2) 0.0027(17) 0.0008(17) 0.0055(17)
O1 0.061(2) 0.054(2) 0.067(2) -0.0056(18) -0.0111(18) -0.0019(16)
O2 0.159(5) 0.130(5) 0.173(6) -0.058(5) 0.002(5) 0.027(4)
C1 0.047(3) 0.061(3) 0.038(3) 0.002(2) 0.002(2) 0.007(2)
C2 0.056(3) 0.081(4) 0.041(3) 0.011(3) 0.013(2) 0.014(3)
C3 0.066(3) 0.075(4) 0.038(3) 0.015(2) 0.004(3) 0.012(3)
C4 0.051(3) 0.049(3) 0.038(3) 0.007(2) 0.000(2) 0.004(2)
C5 0.050(3) 0.047(3) 0.038(3) 0.006(2) -0.008(2) 0.005(2)
C6 0.047(3) 0.044(3) 0.048(3) 0.004(2) -0.008(2) 0.005(2)
C7 0.050(3) 0.071(4) 0.050(3) 0.004(3) -0.009(2) 0.015(3)
C8 0.045(3) 0.067(3) 0.060(3) 0.000(3) -0.001(3) 0.014(2)
C9 0.039(2) 0.045(3) 0.049(3) -0.003(2) -0.002(2) 0.003(2)
C10 0.044(3) 0.049(3) 0.048(3) -0.003(2) 0.005(2) 0.001(2)
C11 0.044(3) 0.059(3) 0.044(3) 0.003(2) 0.001(2) 0.001(2)
C12 0.052(3) 0.081(4) 0.047(3) 0.005(3) 0.011(2) 0.007(3)
C13 0.059(3) 0.087(4) 0.034(3) 0.010(3) 0.001(2) 0.007(3)
C14 0.042(2) 0.056(3) 0.036(3) 0.006(2) -0.001(2) 0.002(2)
C15 0.046(3) 0.053(3) 0.035(3) 0.007(2) -0.010(2) 0.001(2)
C16 0.041(3) 0.049(3) 0.041(3) 0.002(2) -0.003(2) 0.003(2)
C17 0.044(3) 0.062(3) 0.046(3) 0.001(2) -0.010(2) 0.010(2)
C18 0.045(3) 0.060(3) 0.047(3) 0.001(2) -0.001(2) 0.014(2)
C19 0.040(2) 0.050(3) 0.042(3) 0.002(2) 0.000(2) 0.004(2)
C20 0.044(3) 0.054(3) 0.044(3) 0.001(2) 0.002(2) 0.004(2)
C21 0.048(3) 0.044(3) 0.040(3) 0.007(2) -0.009(2) 0.004(2)
C22 0.119(5) 0.053(3) 0.083(4) 0.013(3) -0.068(4) -0.011(3)
C23 0.150(6) 0.055(4) 0.091(5) 0.030(3) -0.074(5) -0.015(4)
C24 0.065(3) 0.060(3) 0.048(3) 0.001(3) -0.019(3) 0.004(3)
C25 0.062(3) 0.060(3) 0.047(3) -0.005(3) -0.010(3) -0.011(3)
C26 0.071(3) 0.045(3) 0.048(3) 0.010(2) -0.001(3) -0.012(2)
C27 0.131(6) 0.087(5) 0.067(4) 0.008(3) -0.057(4) 0.006(4)
C31 0.050(3) 0.054(3) 0.045(3) 0.002(2) 0.005(2) 0.006(2)
C32 0.049(3) 0.063(4) 0.066(4) -0.004(3) 0.005(3) 0.000(2)
C33 0.044(3) 0.086(4) 0.080(4) 0.012(4) 0.013(3) 0.010(3)
C34 0.071(4) 0.066(4) 0.067(4) 0.013(3) 0.023(3) 0.021(3)
C35 0.086(4) 0.057(3) 0.065(4) -0.003(3) 0.017(3) 0.007(3)
C36 0.057(3) 0.059(3) 0.056(3) 0.001(3) 0.014(3) 0.000(2)
C37 0.096(5) 0.108(5) 0.123(6) 0.017(5) 0.060(5) 0.032(4)
C41 0.045(3) 0.078(4) 0.040(3) 0.015(3) -0.002(2) 0.001(2)
C42 0.077(4) 0.110(5) 0.045(3) 0.005(3) -0.012(3) -0.007(4)
C43 0.083(5) 0.185(9) 0.043(4) 0.005(5) -0.009(3) -0.026(5)
C44 0.076(5) 0.207(10) 0.072(5) 0.064(6) -0.024(4) -0.029(6)
C45 0.092(5) 0.133(7) 0.117(6) 0.083(6) -0.017(5) -0.005(5)
C46 0.067(4) 0.092(5) 0.079(4) 0.035(4) -0.011(3) -0.007(3)
C47 0.123(7) 0.367(16) 0.104(7) 0.130(9) -0.054(6) -0.042(9)
C51 0.048(3) 0.058(3) 0.042(3) 0.002(2) 0.002(2) 0.008(2)
C52 0.071(4) 0.061(4) 0.101(5) -0.018(3) 0.037(3) -0.006(3)
C53 0.067(4) 0.087(5) 0.101(5) -0.010(4) 0.042(4) -0.014(3)
C54 0.062(3) 0.077(4) 0.059(3) -0.005(3) 0.018(3) 0.008(3)
C55 0.075(4) 0.077(4) 0.099(5) -0.031(4) 0.031(4) -0.007(3)
C56 0.058(3) 0.079(4) 0.099(5) -0.023(4) 0.024(3) -0.015(3)
C57 0.090(5) 0.105(5) 0.093(5) -0.015(4) 0.042(4) 0.008(4)
C61 0.042(3) 0.056(3) 0.037(3) 0.006(2) -0.004(2) 0.003(2)
C62 0.054(3) 0.058(3) 0.073(4) -0.011(3) 0.007(3) -0.004(3)
C63 0.073(4) 0.060(4) 0.092(5) -0.014(3) 0.007(3) 0.001(3)
C64 0.064(4) 0.062(4) 0.087(4) 0.004(3) -0.003(3) -0.010(3)
C65 0.056(3) 0.072(4) 0.095(5) 0.010(4) 0.012(3) -0.012(3)
C66 0.065(3) 0.059(3) 0.065(4) 0.002(3) 0.014(3) 0.000(3)
C67 0.099(5) 0.080(5) 0.151(7) -0.014(5) 0.013(5) -0.037(4)
C71 0.118(6) 0.086(5) 0.156(8) 0.015(5) -0.052(6) -0.024(4)
C72 0.140(8) 0.124(8) 0.259(13) 0.030(8) -0.065(9) 0.033(6)

loop_
_atom_type_symbol
_atom_type_description
_atom_type_scat_dispersion_real
_atom_type_scat_dispersion_imag
_atom_type_scat_source
C C 0.0033 0.0016 'International Tables Vol C Tables 4.2.6.8 and 6.1.1.4'
H H 0.0000 0.0000 'International Tables Vol C Tables 4.2.6.8 and 6.1.1.4'
N N 0.0061 0.0033 'International Tables Vol C Tables 4.2.6.8 and 6.1.1.4'
Ir Ir -1.4442 7.9887 'International Tables Vol C Tables 4.2.6.8 and 6.1.1.4'
O O 0.0106 0.0060 'International Tables Vol C Tables 4.2.6.8 and 6.1.1.4'

loop_
_geom_angle_atom_site_label_1
_geom_angle_atom_site_label_2
_geom_angle_atom_site_label_3
_geom_angle
N3 Ir1 N1 176.21(14)
N3 Ir1 N4 90.22(14)
N1 Ir1 N4 89.47(14)
N3 Ir1 C61 90.06(16)
N1 Ir1 C61 93.72(16)
N4 Ir1 C61 90.75(16)
N3 Ir1 N2 89.65(14)
N1 Ir1 N2 90.44(14)
N4 Ir1 N2 176.68(14)
C61 Ir1 N2 92.57(15)
C1 N1 C4 106.3(4)
C1 N1 Ir1 127.4(3)
C4 N1 Ir1 126.2(3)
C9 N2 C6 107.1(4)
C9 N2 Ir1 127.0(3)
C6 N2 Ir1 125.8(3)
C11 N3 C14 106.5(4)
C11 N3 Ir1 127.0(3)
C14 N3 Ir1 126.5(3)
C19 N4 C16 107.2(3)
C19 N4 Ir1 126.6(3)
C16 N4 Ir1 126.0(3)
N1 C1 C20 125.2(4)
N1 C1 C2 109.4(4)
C20 C1 C2 125.4(4)
C3 C2 C1 107.9(5)
C2 C3 C4 107.5(4)
N1 C4 C5 126.0(4)
N1 C4 C3 108.9(4)
C5 C4 C3 125.1(4)
C6 C5 C4 125.2(4)
C6 C5 C21 117.9(4)
C4 C5 C21 116.8(4)
C5 C6 N2 126.2(4)
C5 C6 C7 125.4(4)
N2 C6 C7 108.1(4)
C8 C7 C6 108.1(4)
C7 C8 C9 107.5(4)
N2 C9 C10 126.1(4)
N2 C9 C8 109.0(4)
C10 C9 C8 124.9(4)
C11 C10 C9 124.1(4)
C11 C10 C31 118.0(4)
C9 C10 C31 117.8(4)
N3 C11 C10 126.0(4)
N3 C11 C12 109.1(4)
C10 C11 C12 124.9(5)
C13 C12 C11 107.8(5)
C12 C13 C14 107.5(4)
N3 C14 C15 125.4(4)
N3 C14 C13 109.2(4)
C15 C14 C13 125.4(4)
C16 C15 C14 125.6(4)
C16 C15 C41 117.4(4)
C14 C15 C41 116.9(4)
N4 C16 C15 125.8(4)
N4 C16 C17 108.3(4)
C15 C16 C17 125.8(4)
C18 C17 C16 108.0(4)
C17 C18 C19 107.5(4)
N4 C19 C20 126.6(4)
N4 C19 C18 109.0(4)
C20 C19 C18 124.5(4)
C19 C20 C1 124.6(4)
C19 C20 C51 117.9(4)
C1 C20 C51 117.5(4)
C22 C21 C26 117.9(4)
C22 C21 C5 122.4(4)
C26 C21 C5 119.8(4)
C21 C22 C23 120.6(5)
C24 C23 C22 121.5(5)
C25 C24 C23 117.5(5)
C25 C24 C27 120.7(5)
C23 C24 C27 121.8(5)
C24 C25 C26 121.5(5)
C21 C26 C25 121.0(4)
C32 C31 C36 117.6(5)
C32 C31 C10 122.6(4)
C36 C31 C10 119.8(4)
C33 C32 C31 121.1(5)
C34 C33 C32 121.9(5)
C33 C34 C35 116.7(5)
C33 C34 C37 121.9(6)
C35 C34 C37 121.3(6)
C34 C35 C36 122.5(5)
C35 C36 C31 120.1(5)
C46 C41 C42 117.9(5)
C46 C41 C15 122.2(5)
C42 C41 C15 119.9(5)
C43 C42 C41 120.9(7)
C44 C43 C42 120.7(7)
C45 C44 C43 119.0(7)
C45 C44 C47 120.7(10)
C43 C44 C47 120.3(9)
C44 C45 C46 121.2(7)
C41 C46 C45 120.2(7)
C52 C51 C56 116.7(5)
C52 C51 C20 122.4(5)
C56 C51 C20 120.9(5)
C51 C52 C53 121.1(5)
C54 C53 C52 121.5(5)
C55 C54 C53 117.6(5)
C55 C54 C57 122.0(6)
C53 C54 C57 120.4(5)
C54 C55 C56 121.7(6)
C51 C56 C55 121.4(5)
C62 C61 C66 116.3(5)
C62 C61 Ir1 122.0(4)
C66 C61 Ir1 121.6(4)
C61 C62 C63 121.8(5)
C64 C63 C62 122.1(6)
C63 C64 C65 116.6(5)
C63 C64 C67 121.7(6)
C65 C64 C67 121.7(6)
C64 C65 C66 121.5(5)
C61 C66 C65 121.7(5)

loop_
_geom_bond_atom_site_label_1
_geom_bond_atom_site_label_2
_geom_bond_distance
Ir1 N3 2.023(4)
Ir1 N1 2.026(4)
Ir1 N4 2.033(3)
Ir1 C61 2.033(5)
Ir1 N2 2.036(3)
N1 C1 1.377(6)
N1 C4 1.385(5)
N2 C9 1.360(6)
N2 C6 1.386(5)
N3 C11 1.375(6)
N3 C14 1.380(5)
N4 C19 1.366(5)
N4 C16 1.379(5)
O1 C71 1.388(7)
O2 C72 1.365(8)
C1 C20 1.396(6)
C1 C2 1.430(6)
C2 C3 1.338(7)
C3 C4 1.440(7)
C4 C5 1.392(6)
C5 C6 1.382(6)
C5 C21 1.506(5)
C6 C7 1.438(6)
C7 C8 1.327(7)
C8 C9 1.443(6)
C9 C10 1.403(6)
C10 C11 1.397(6)
C10 C31 1.495(6)
C11 C12 1.434(7)
C12 C13 1.339(7)
C13 C14 1.432(6)
C14 C15 1.392(6)
C15 C16 1.380(6)
C15 C41 1.507(6)
C16 C17 1.439(6)
C17 C18 1.332(6)
C18 C19 1.440(6)
C19 C20 1.388(6)
C20 C51 1.487(6)
C21 C22 1.350(7)
C21 C26 1.363(6)
C22 C23 1.390(7)
C23 C24 1.366(7)
C24 C25 1.338(7)
C24 C27 1.510(7)
C25 C26 1.391(6)
C31 C32 1.384(6)
C31 C36 1.393(6)
C32 C33 1.378(7)
C33 C34 1.378(8)
C34 C35 1.378(8)
C34 C37 1.514(7)
C35 C36 1.380(7)
C41 C46 1.376(8)
C41 C42 1.386(7)
C42 C43 1.383(8)
C43 C44 1.371(11)
C44 C45 1.349(11)
C44 C47 1.546(8)
C45 C46 1.403(8)
C51 C52 1.369(7)
C51 C56 1.371(7)
C52 C53 1.383(7)
C53 C54 1.364(8)
C54 C55 1.341(7)
C54 C57 1.510(7)
C55 C56 1.386(7)
C61 C62 1.367(6)
C61 C66 1.386(7)
C62 C63 1.394(7)
C63 C64 1.365(7)
C64 C65 1.376(8)
C64 C67 1.516(8)
C65 C66 1.391(7)
